data_4070512
loop_
_publ_author_name
'Carr, Michael J.'
'McGrath, Thomas D.'
'Stone, F. Gordon A.'

_publ_section_title
;
 Synthesis and Reactivity of 10-Vertexarachno-Platinacarboranes
;
_journal_issue 9
_journal_name_full Organometallics
_journal_page_first 2099
_journal_paper_doi 10.1021/om7012056
_journal_volume 27
_journal_year 2008
_chemical_formula_moiety 'C31 H42 B8 I2 O P2 Pt'
_chemical_formula_sum 'C31 H42 B8 I2 O P2 Pt'
_chemical_formula_weight 1027.96
_chemical_name_systematic
; 
 ? 
;
_space_group_IT_number 2
_symmetry_cell_setting triclinic
_symmetry_space_group_name_Hall '-P 1'
_symmetry_space_group_name_H-M 'P -1'
_atom_sites_solution_hydrogens geom
_atom_sites_solution_primary direct
_atom_sites_solution_secondary difmap
_audit_creation_method SHELXL-97
_cell_angle_alpha 77.85(3)
_cell_angle_beta 74.33(3)
_cell_angle_gamma 71.97(3)
_cell_formula_units_Z 2
_cell_length_a 10.086(2)
_cell_length_b 11.493(2)
_cell_length_c 17.784(4)
_cell_measurement_reflns_used 9874
_cell_measurement_temperature 110(2)
_cell_measurement_theta_max 34.26
_cell_measurement_theta_min 2.71
_cell_volume 1869.2(8)
_computing_cell_refinement
;
  Bruker APEX2 (Bruker, 2003)
;
_computing_data_collection
;
  Bruker APEX2 (Bruker, 2003)
;
_computing_data_reduction
;
  Bruker APEX2 (Bruker, 2003)
;
_computing_molecular_graphics
;
  ORTEP3 for Windows (Farrugia, 1997)
  XSeed (Barbour, 2001)
;
_computing_publication_material
;
  enCIFer (CCDC, 2002)
;
_computing_structure_refinement
;
  SHELXS-97 (Sheldrick, 1986)
;
_computing_structure_solution
;
  SHELXS-97 (Sheldrick, 1986)
;
_diffrn_ambient_temperature 110(2)
_diffrn_measured_fraction_theta_full 0.977
_diffrn_measured_fraction_theta_max 0.979
_diffrn_measurement_device_type 'Bruker-Nonius X8 APEX CCD area detector'
_diffrn_measurement_method 'phi and omega scans'
_diffrn_radiation_monochromator graphite
_diffrn_radiation_source 'fine-focus sealed tube'
_diffrn_radiation_type MoK\a
_diffrn_radiation_wavelength 0.71073
_diffrn_reflns_av_R_equivalents 0.0491
_diffrn_reflns_av_sigmaI/netI 0.0451
_diffrn_reflns_limit_h_max 13
_diffrn_reflns_limit_h_min -13
_diffrn_reflns_limit_k_max 15
_diffrn_reflns_limit_k_min -15
_diffrn_reflns_limit_l_max 23
_diffrn_reflns_limit_l_min -23
_diffrn_reflns_number 35441
_diffrn_reflns_theta_full 25.00
_diffrn_reflns_theta_max 28.28
_diffrn_reflns_theta_min 3.05
_exptl_absorpt_coefficient_mu 5.516
_exptl_absorpt_correction_T_max 0.6988
_exptl_absorpt_correction_T_min 0.2713
_exptl_absorpt_correction_type multi-scan
_exptl_absorpt_process_details 'SADABS (Bruker, 2003)'
_exptl_crystal_colour colourless
_exptl_crystal_density_diffrn 1.826
_exptl_crystal_density_method 'not measured'
_exptl_crystal_description prism
_exptl_crystal_F_000 980
_exptl_crystal_size_max 0.32
_exptl_crystal_size_mid 0.16
_exptl_crystal_size_min 0.07
_refine_diff_density_max 1.393
_refine_diff_density_min -1.591
_refine_diff_density_rms 0.146
_refine_ls_extinction_method none
_refine_ls_goodness_of_fit_ref 1.040
_refine_ls_hydrogen_treatment mixed
_refine_ls_matrix_type full
_refine_ls_number_parameters 422
_refine_ls_number_reflns 9086
_refine_ls_number_restraints 0
_refine_ls_restrained_S_all 1.040
_refine_ls_R_factor_all 0.0335
_refine_ls_R_factor_gt 0.0281
_refine_ls_shift/su_max 0.003
_refine_ls_shift/su_mean 0.000
_refine_ls_structure_factor_coef Fsqd
_refine_ls_weighting_details 'calc w=1/[\s^2^(Fo^2^)+(0.0274P)^2^+1.9388P] where P=(Fo^2^+2Fc^2^)/3'
_refine_ls_weighting_scheme calc
_refine_ls_wR_factor_gt 0.0660
_refine_ls_wR_factor_ref 0.0688
_reflns_number_gt 8131
_reflns_number_total 9086
_reflns_threshold_expression >2sigma(I)
_cod_data_source_file cif.cif
_cod_data_source_block 13
_cod_depositor_comments
;
The following automatic conversions were performed:

'_symmetry_cell_setting' value 'Triclinic' changed to 'triclinic'
according to /home/saulius/struct/CIF-dictionaries/cif_core.dic
dictionary named 'cif_core.dic' version 2.4.1 from 2010-06-29.

Automatic conversion script
Id: cif_fix_values 1715 2011-07-08 13:25:40Z adriana 
;
_cod_original_cell_volume 1869.2(6)
_cod_original_sg_symbol_H-M P-1
_cod_database_code 4070512

loop_
_symmetry_equiv_pos_as_xyz
'x, y, z'
'-x, -y, -z'

loop_
_atom_site_label
_atom_site_type_symbol
_atom_site_fract_x
_atom_site_fract_y
_atom_site_fract_z
_atom_site_U_iso_or_equiv
_atom_site_adp_type
_atom_site_occupancy
_atom_site_symmetry_multiplicity
_atom_site_calc_flag
_atom_site_refinement_flags
Pt9 Pt 0.745258(12) 0.808044(11) 0.795098(7) 0.01011(4) Uani 1 1 d .
I8 I 0.65203(3) 0.75629(2) 0.608999(14) 0.02108(6) Uani 1 1 d .
I45 I 0.52349(4) 1.42113(3) 0.625997(19) 0.04212(9) Uani 1 1 d .
P91 P 0.86541(9) 0.85872(8) 0.87064(5) 0.01198(17) Uani 1 1 d .
P92 P 0.96760(9) 0.74296(8) 0.71726(5) 0.01182(17) Uani 1 1 d .
O40 O 0.4915(3) 0.9946(2) 0.74853(16) 0.0163(5) Uani 1 1 d .
C6 C 0.5712(4) 0.5829(4) 0.8949(2) 0.0214(8) Uani 1 1 d .
C11 C 0.8420(4) 1.0220(3) 0.8690(2) 0.0156(7) Uani 1 1 d .
C12 C 0.7380(4) 1.1085(3) 0.8336(2) 0.0197(8) Uani 1 1 d .
H12 H 0.6766 1.0818 0.8129 0.024 Uiso 1 1 calc R
C13 C 0.7238(5) 1.2341(4) 0.8286(3) 0.0280(9) Uani 1 1 d .
H13 H 0.6523 1.2932 0.8047 0.034 Uiso 1 1 calc R
C14 C 0.8142(5) 1.2727(4) 0.8584(3) 0.0299(10) Uani 1 1 d .
H14 H 0.8047 1.3585 0.8545 0.036 Uiso 1 1 calc R
C15 C 0.9187(5) 1.1873(4) 0.8940(3) 0.0279(9) Uani 1 1 d .
H15 H 0.9797 1.2146 0.9147 0.034 Uiso 1 1 calc R
C16 C 0.9333(4) 1.0616(4) 0.8991(2) 0.0213(8) Uani 1 1 d .
H16 H 1.0050 1.0027 0.9229 0.026 Uiso 1 1 calc R
C17 C 0.8232(4) 0.7919(3) 0.9736(2) 0.0147(7) Uani 1 1 d .
C18 C 0.7422(4) 0.8645(4) 1.0323(2) 0.0189(7) Uani 1 1 d .
H18 H 0.7180 0.9520 1.0203 0.023 Uiso 1 1 calc R
C19 C 0.6963(4) 0.8091(4) 1.1087(2) 0.0250(9) Uani 1 1 d .
H19 H 0.6416 0.8588 1.1488 0.030 Uiso 1 1 calc R
C20 C 0.7310(5) 0.6812(4) 1.1260(2) 0.0283(9) Uani 1 1 d .
H20 H 0.7009 0.6433 1.1782 0.034 Uiso 1 1 calc R
C21 C 0.8093(4) 0.6088(4) 1.0674(3) 0.0258(9) Uani 1 1 d .
H21 H 0.8311 0.5214 1.0794 0.031 Uiso 1 1 calc R
C22 C 0.8561(4) 0.6629(4) 0.9915(2) 0.0212(8) Uani 1 1 d .
H22 H 0.9104 0.6127 0.9517 0.025 Uiso 1 1 calc R
C23 C 1.0168(4) 0.6137(3) 0.6632(2) 0.0157(7) Uani 1 1 d .
C24 C 0.9777(4) 0.5066(4) 0.7030(3) 0.0221(8) Uani 1 1 d .
H24 H 0.9280 0.5035 0.7566 0.026 Uiso 1 1 calc R
C25 C 1.0115(5) 0.4043(4) 0.6641(3) 0.0283(9) Uani 1 1 d .
H25 H 0.9847 0.3317 0.6911 0.034 Uiso 1 1 calc R
C26 C 1.0841(5) 0.4089(4) 0.5860(3) 0.0293(9) Uani 1 1 d .
H26 H 1.1069 0.3393 0.5594 0.035 Uiso 1 1 calc R
C27 C 1.1236(4) 0.5141(4) 0.5464(3) 0.0259(9) Uani 1 1 d .
H27 H 1.1738 0.5164 0.4928 0.031 Uiso 1 1 calc R
C28 C 1.0904(4) 0.6168(4) 0.5846(2) 0.0195(8) Uani 1 1 d .
H28 H 1.1180 0.6890 0.5572 0.023 Uiso 1 1 calc R
C29 C 1.0178(4) 0.8730(3) 0.6501(2) 0.0157(7) Uani 1 1 d .
C30 C 0.9080(4) 0.9784(4) 0.6359(2) 0.0207(8) Uani 1 1 d .
H30 H 0.8113 0.9792 0.6592 0.025 Uiso 1 1 calc R
C31 C 0.9409(5) 1.0829(4) 0.5871(2) 0.0282(9) Uani 1 1 d .
H31 H 0.8666 1.1547 0.5773 0.034 Uiso 1 1 calc R
C32 C 1.0815(5) 1.0812(4) 0.5535(2) 0.0288(9) Uani 1 1 d .
H32 H 1.1036 1.1520 0.5200 0.035 Uiso 1 1 calc R
C33 C 1.1913(5) 0.9770(4) 0.5681(2) 0.0278(9) Uani 1 1 d .
H33 H 1.2879 0.9769 0.5450 0.033 Uiso 1 1 calc R
C34 C 1.1597(4) 0.8726(4) 0.6168(2) 0.0197(8) Uani 1 1 d .
H34 H 1.2346 0.8015 0.6272 0.024 Uiso 1 1 calc R
C35 C 1.0922(4) 0.6936(3) 0.7837(2) 0.0151(7) Uani 1 1 d .
H35A H 1.0808 0.6155 0.8175 0.018 Uiso 1 1 calc R
H35B H 1.1919 0.6791 0.7526 0.018 Uiso 1 1 calc R
C36 C 1.0602(3) 0.7949(3) 0.8352(2) 0.0153(7) Uani 1 1 d .
H36A H 1.1023 0.8622 0.8042 0.018 Uiso 1 1 calc R
H36B H 1.1052 0.7603 0.8810 0.018 Uiso 1 1 calc R
C41 C 0.3705(4) 1.0400(4) 0.7131(3) 0.0225(8) Uani 1 1 d .
H41A H 0.2814 1.0433 0.7543 0.027 Uiso 1 1 calc R
H41B H 0.3759 0.9842 0.6763 0.027 Uiso 1 1 calc R
C42 C 0.3697(4) 1.1685(4) 0.6688(3) 0.0248(9) Uani 1 1 d .
H42A H 0.2825 1.2026 0.6472 0.030 Uiso 1 1 calc R
H42B H 0.3656 1.2230 0.7062 0.030 Uiso 1 1 calc R
C43 C 0.4989(5) 1.1699(4) 0.6023(3) 0.0272(9) Uani 1 1 d .
H43A H 0.5026 1.1150 0.5652 0.033 Uiso 1 1 calc R
H43B H 0.5857 1.1351 0.6242 0.033 Uiso 1 1 calc R
C44 C 0.5021(5) 1.2976(4) 0.5563(3) 0.0298(9) Uani 1 1 d .
H44A H 0.4129 1.3348 0.5368 0.036 Uiso 1 1 calc R
H44B H 0.5832 1.2883 0.5099 0.036 Uiso 1 1 calc R
B1 B 0.3923(4) 0.8260(4) 0.8744(3) 0.0158(8) Uani 1 1 d .
H1 H 0.2849 0.8895 0.8956 0.019 Uiso 1 1 calc R
B2 B 0.4148(4) 0.6696(4) 0.8775(3) 0.0208(9) Uani 1 1 d .
H2 H 0.3186 0.6329 0.9007 0.025 Uiso 1 1 calc R
B3 B 0.4348(4) 0.7602(4) 0.7854(3) 0.0155(8) Uani 1 1 d .
H3 H 0.3559 0.7806 0.7474 0.019 Uiso 1 1 calc R
B4 B 0.5188(4) 0.8747(4) 0.7907(2) 0.0142(8) Uani 1 1 d .
B5 B 0.4869(4) 0.7147(4) 0.9423(3) 0.0204(9) Uani 1 1 d .
H5 H 0.4938 0.6971 1.0057 0.024 Uiso 1 1 calc R
B7 B 0.5534(4) 0.6074(4) 0.7989(3) 0.0192(9) Uani 1 1 d .
H7 H 0.6010 0.5218 0.7697 0.023 Uiso 1 1 calc R
B8 B 0.6191(4) 0.7420(4) 0.7385(2) 0.0134(7) Uani 1 1 d .
B10 B 0.5459(4) 0.8547(4) 0.8890(2) 0.0148(8) Uani 1 1 d .
H10 H 0.5687 0.9069 0.9285 0.018 Uiso 1 1 calc R
H6B H 0.563(4) 0.497(4) 0.921(2) 0.015(10) Uiso 1 1 d .
H6A H 0.670(4) 0.584(3) 0.886(2) 0.009(9) Uiso 1 1 d .
H78 H 0.673(5) 0.631(4) 0.763(3) 0.025(11) Uiso 1 1 d .
H51 H 0.598(5) 0.757(5) 0.924(3) 0.040(14) Uiso 1 1 d .

loop_
_atom_site_aniso_label
_atom_site_aniso_U_11
_atom_site_aniso_U_22
_atom_site_aniso_U_33
_atom_site_aniso_U_23
_atom_site_aniso_U_13
_atom_site_aniso_U_12
Pt9 0.00903(6) 0.01080(7) 0.01014(7) 0.00018(5) -0.00235(5) -0.00305(5)
I8 0.02341(12) 0.02869(14) 0.01423(12) -0.00424(10) -0.00471(10) -0.01004(10)
I45 0.0651(2) 0.04312(19) 0.03136(17) 0.00186(14) -0.01672(16) -0.03264(17)
P91 0.0115(4) 0.0124(4) 0.0114(4) -0.0004(3) -0.0032(3) -0.0026(3)
P92 0.0108(4) 0.0134(4) 0.0108(4) -0.0006(3) -0.0017(3) -0.0037(3)
O40 0.0156(11) 0.0138(12) 0.0211(14) 0.0014(11) -0.0084(11) -0.0049(10)
C6 0.0207(17) 0.0158(19) 0.023(2) 0.0039(16) -0.0014(17) -0.0063(15)
C11 0.0200(16) 0.0121(16) 0.0133(17) -0.0015(14) -0.0025(15) -0.0036(13)
C12 0.0189(17) 0.0173(18) 0.0203(19) -0.0008(15) -0.0026(16) -0.0039(14)
C13 0.031(2) 0.0156(19) 0.029(2) 0.0037(17) -0.0058(19) 0.0001(16)
C14 0.033(2) 0.020(2) 0.034(2) -0.0014(19) 0.001(2) -0.0119(17)
C15 0.029(2) 0.024(2) 0.034(2) -0.0110(19) -0.0018(19) -0.0116(17)
C16 0.0223(18) 0.0205(19) 0.024(2) -0.0015(16) -0.0097(17) -0.0066(15)
C17 0.0135(15) 0.0162(17) 0.0151(17) 0.0014(14) -0.0077(14) -0.0034(13)
C18 0.0204(17) 0.0191(19) 0.0140(18) -0.0040(15) -0.0018(15) -0.0016(14)
C19 0.0261(19) 0.027(2) 0.017(2) -0.0018(17) -0.0026(17) -0.0037(17)
C20 0.030(2) 0.032(2) 0.017(2) 0.0042(18) -0.0032(18) -0.0068(18)
C21 0.030(2) 0.019(2) 0.025(2) 0.0042(17) -0.0070(18) -0.0041(16)
C22 0.0217(17) 0.0183(19) 0.0203(19) -0.0004(16) -0.0059(16) -0.0010(15)
C23 0.0135(15) 0.0159(17) 0.0170(18) -0.0027(15) -0.0032(14) -0.0026(13)
C24 0.0227(18) 0.0170(19) 0.023(2) -0.0025(16) -0.0018(17) -0.0039(15)
C25 0.035(2) 0.0144(19) 0.034(2) -0.0039(18) -0.006(2) -0.0054(17)
C26 0.029(2) 0.024(2) 0.036(3) -0.0137(19) -0.012(2) 0.0016(17)
C27 0.0237(19) 0.030(2) 0.022(2) -0.0089(18) -0.0050(18) -0.0016(17)
C28 0.0179(16) 0.024(2) 0.0149(18) -0.0035(16) -0.0024(15) -0.0035(15)
C29 0.0212(17) 0.0171(18) 0.0110(16) 0.0003(14) -0.0042(15) -0.0090(14)
C30 0.0242(18) 0.0186(19) 0.0165(18) 0.0025(15) -0.0016(16) -0.0075(15)
C31 0.042(2) 0.017(2) 0.021(2) 0.0048(17) -0.004(2) -0.0085(18)
C32 0.049(3) 0.022(2) 0.018(2) 0.0027(17) -0.004(2) -0.020(2)
C33 0.034(2) 0.040(3) 0.0151(19) -0.0018(18) 0.0034(18) -0.027(2)
C34 0.0220(17) 0.027(2) 0.0133(17) -0.0029(16) -0.0039(16) -0.0107(16)
C35 0.0131(15) 0.0182(18) 0.0138(17) -0.0007(14) -0.0036(14) -0.0043(13)
C36 0.0111(14) 0.0192(18) 0.0150(17) -0.0036(14) -0.0029(14) -0.0025(13)
C41 0.0187(17) 0.0185(19) 0.032(2) 0.0065(17) -0.0162(18) -0.0051(15)
C42 0.0253(19) 0.022(2) 0.026(2) 0.0054(17) -0.0132(18) -0.0035(16)
C43 0.033(2) 0.024(2) 0.022(2) 0.0001(17) -0.0071(19) -0.0038(17)
C44 0.045(3) 0.025(2) 0.020(2) -0.0012(18) -0.011(2) -0.0079(19)
B1 0.0127(16) 0.0132(19) 0.020(2) -0.0012(16) -0.0016(16) -0.0031(15)
B2 0.0181(18) 0.018(2) 0.027(2) 0.0020(18) -0.0044(19) -0.0097(16)
B3 0.0158(17) 0.0125(19) 0.019(2) -0.0021(16) -0.0033(17) -0.0059(15)
B4 0.0127(16) 0.0148(19) 0.0151(19) -0.0010(16) -0.0036(16) -0.0041(15)
B5 0.0185(18) 0.021(2) 0.019(2) 0.0020(18) -0.0016(18) -0.0078(17)
B7 0.0177(18) 0.018(2) 0.022(2) -0.0045(17) 0.0004(18) -0.0072(16)
B8 0.0123(16) 0.0127(18) 0.0132(18) -0.0036(15) 0.0004(15) -0.0021(14)
B10 0.0147(17) 0.0144(19) 0.0147(19) 0.0003(16) -0.0024(16) -0.0052(15)

loop_
_atom_type_symbol
_atom_type_description
_atom_type_scat_dispersion_real
_atom_type_scat_dispersion_imag
_atom_type_scat_source
C C 0.0033 0.0016 'International Tables Vol C Tables 4.2.6.8 and 6.1.1.4'
H H 0.0000 0.0000 'International Tables Vol C Tables 4.2.6.8 and 6.1.1.4'
B B 0.0013 0.0007 'International Tables Vol C Tables 4.2.6.8 and 6.1.1.4'
O O 0.0106 0.0060 'International Tables Vol C Tables 4.2.6.8 and 6.1.1.4'
P P 0.1023 0.0942 'International Tables Vol C Tables 4.2.6.8 and 6.1.1.4'
I I -0.4742 1.8119 'International Tables Vol C Tables 4.2.6.8 and 6.1.1.4'
Pt Pt -1.7033 8.3905 'International Tables Vol C Tables 4.2.6.8 and 6.1.1.4'

loop_
_geom_angle_atom_site_label_1
_geom_angle_atom_site_label_2
_geom_angle_atom_site_label_3
_geom_angle
B4 Pt9 B8 49.29(15)
B4 Pt9 B10 47.87(15)
B8 Pt9 B10 86.21(15)
B4 Pt9 P92 141.73(11)
B8 Pt9 P92 100.09(11)
B10 Pt9 P92 169.93(10)
B4 Pt9 P91 129.55(12)
B8 Pt9 P91 171.55(10)
B10 Pt9 P91 88.54(11)
P92 Pt9 P91 84.24(4)
C11 P91 C17 107.10(18)
C11 P91 C36 104.62(17)
C17 P91 C36 106.12(16)
C11 P91 Pt9 116.61(12)
C17 P91 Pt9 112.30(11)
C36 P91 Pt9 109.35(12)
C23 P92 C29 108.52(17)
C23 P92 C35 103.20(17)
C29 P92 C35 104.92(16)
C23 P92 Pt9 122.60(12)
C29 P92 Pt9 110.14(13)
C35 P92 Pt9 105.84(12)
B4 O40 C41 119.5(3)
B2 C6 B7 63.6(3)
B2 C6 B5 61.7(3)
B7 C6 B5 112.7(3)
B2 C6 H6B 110(2)
B7 C6 H6B 110(2)
B5 C6 H6B 123(2)
B2 C6 H6A 142(2)
B7 C6 H6A 100(2)
B5 C6 H6A 99(2)
H6B C6 H6A 108(3)
C12 C11 C16 119.8(3)
C12 C11 P91 119.6(3)
C16 C11 P91 120.5(3)
C11 C12 C13 120.1(4)
C11 C12 H12 120.0
C13 C12 H12 120.0
C14 C13 C12 119.8(4)
C14 C13 H13 120.1
C12 C13 H13 120.1
C13 C14 C15 120.8(4)
C13 C14 H14 119.6
C15 C14 H14 119.6
C14 C15 C16 119.5(4)
C14 C15 H15 120.2
C16 C15 H15 120.2
C15 C16 C11 119.9(4)
C15 C16 H16 120.0
C11 C16 H16 120.0
C18 C17 C22 119.5(3)
C18 C17 P91 121.7(3)
C22 C17 P91 118.1(3)
C17 C18 C19 120.2(4)
C17 C18 H18 119.9
C19 C18 H18 119.9
C20 C19 C18 119.8(4)
C20 C19 H19 120.1
C18 C19 H19 120.1
C21 C20 C19 120.1(4)
C21 C20 H20 119.9
C19 C20 H20 119.9
C20 C21 C22 120.5(4)
C20 C21 H21 119.8
C22 C21 H21 119.8
C21 C22 C17 119.9(4)
C21 C22 H22 120.1
C17 C22 H22 120.0
C28 C23 C24 119.4(4)
C28 C23 P92 123.0(3)
C24 C23 P92 117.6(3)
C25 C24 C23 120.2(4)
C25 C24 H24 119.9
C23 C24 H24 119.9
C26 C25 C24 119.8(4)
C26 C25 H25 120.1
C24 C25 H25 120.1
C27 C26 C25 120.3(4)
C27 C26 H26 119.8
C25 C26 H26 119.8
C26 C27 C28 120.4(4)
C26 C27 H27 119.8
C28 C27 H27 119.8
C23 C28 C27 119.9(4)
C23 C28 H28 120.0
C27 C28 H28 120.0
C34 C29 C30 120.0(3)
C34 C29 P92 122.5(3)
C30 C29 P92 117.4(3)
C29 C30 C31 119.8(4)
C29 C30 H30 120.1
C31 C30 H30 120.1
C32 C31 C30 119.8(4)
C32 C31 H31 120.1
C30 C31 H31 120.1
C31 C32 C33 120.6(4)
C31 C32 H32 119.7
C33 C32 H32 119.7
C32 C33 C34 120.0(4)
C32 C33 H33 120.0
C34 C33 H33 120.0
C29 C34 C33 119.7(4)
C29 C34 H34 120.1
C33 C34 H34 120.1
C36 C35 P92 108.9(2)
C36 C35 H35A 109.9
P92 C35 H35A 109.9
C36 C35 H35B 109.9
P92 C35 H35B 109.9
H35A C35 H35B 108.3
C35 C36 P91 111.5(2)
C35 C36 H36A 109.3
P91 C36 H36A 109.3
C35 C36 H36B 109.3
P91 C36 H36B 109.3
H36A C36 H36B 108.0
O40 C41 C42 108.7(3)
O40 C41 H41A 109.9
C42 C41 H41A 109.9
O40 C41 H41B 109.9
C42 C41 H41B 109.9
H41A C41 H41B 108.3
C43 C42 C41 113.0(3)
C43 C42 H42A 109.0
C41 C42 H42A 109.0
C43 C42 H42B 109.0
C41 C42 H42B 109.0
H42A C42 H42B 107.8
C42 C43 C44 114.6(4)
C42 C43 H43A 108.6
C44 C43 H43A 108.6
C42 C43 H43B 108.6
C44 C43 H43B 108.6
H43A C43 H43B 107.6
C43 C44 I45 113.0(3)
C43 C44 H44A 109.0
I45 C44 H44A 109.0
C43 C44 H44B 109.0
I45 C44 H44B 109.0
H44A C44 H44B 107.8
B2 B1 B10 111.4(3)
B2 B1 B3 59.4(2)
B10 B1 B3 110.3(3)
B2 B1 B5 59.5(2)
B10 B1 B5 63.1(2)
B3 B1 B5 107.4(3)
B2 B1 B4 108.2(3)
B10 B1 B4 60.5(2)
B3 B1 B4 60.3(2)
B5 B1 B4 109.2(3)
B2 B1 H1 121.4
B10 B1 H1 118.6
B3 B1 H1 121.9
B5 B1 H1 121.2
B4 B1 H1 121.6
C6 B2 B1 113.2(3)
C6 B2 B3 111.3(3)
B1 B2 B3 61.9(2)
C6 B2 B5 62.0(3)
B1 B2 B5 62.0(3)
B3 B2 B5 111.5(3)
C6 B2 B7 60.0(3)
B1 B2 B7 112.0(3)
B3 B2 B7 61.6(3)
B5 B2 B7 110.0(3)
C6 B2 H2 119.4
B1 B2 H2 118.3
B3 B2 H2 119.5
B5 B2 H2 119.9
B7 B2 H2 120.7
B2 B3 B8 111.3(3)
B2 B3 B1 58.7(2)
B8 B3 B1 110.6(3)
B2 B3 B4 107.4(3)
B8 B3 B4 61.3(2)
B1 B3 B4 60.0(2)
B2 B3 B7 60.2(2)
B8 B3 B7 63.2(2)
B1 B3 B7 108.3(3)
B4 B3 B7 110.4(3)
B2 B3 H3 122.0
B8 B3 H3 118.4
B1 B3 H3 122.0
B4 B3 H3 121.4
B7 B3 H3 120.2
O40 B4 B1 122.7(3)
O40 B4 B10 118.6(3)
B1 B4 B10 59.1(2)
O40 B4 B3 123.5(3)
B1 B4 B3 59.6(2)
B10 B4 B3 108.6(3)
O40 B4 B8 120.0(3)
B1 B4 B8 108.4(3)
B10 B4 B8 113.4(3)
B3 B4 B8 58.9(2)
O40 B4 Pt9 109.5(2)
B1 B4 Pt9 117.6(2)
B10 B4 Pt9 67.51(18)
B3 B4 Pt9 116.3(2)
B8 B4 Pt9 65.50(17)
B2 B5 C6 56.3(2)
B2 B5 B1 58.5(2)
C6 B5 B1 105.6(3)
B2 B5 B10 106.3(3)
C6 B5 B10 113.8(3)
B1 B5 B10 57.9(2)
B2 B5 H5 141.2
C6 B5 H5 112.5
B1 B5 H5 140.8
B10 B5 H5 111.6
B2 B5 H51 127(2)
C6 B5 H51 96(2)
B1 B5 H51 96(2)
B10 B5 H51 40(2)
H5 B5 H51 89.0
C6 B7 B2 56.4(2)
C6 B7 B3 105.6(3)
B2 B7 B3 58.3(2)
C6 B7 B8 112.7(3)
B2 B7 B8 105.5(3)
B3 B7 B8 57.9(2)
C6 B7 H7 112.8
B2 B7 H7 141.4
B3 B7 H7 140.5
B8 B7 H7 112.2
C6 B7 H78 100(2)
B2 B7 H78 133(2)
B3 B7 H78 99(2)
B8 B7 H78 41.6(19)
H7 B7 H78 83.3
B3 B8 B4 59.8(2)
B3 B8 B7 58.8(2)
B4 B8 B7 105.8(3)
B3 B8 Pt9 116.7(2)
B4 B8 Pt9 65.21(17)
B7 B8 Pt9 113.8(2)
B3 B8 I8 111.0(2)
B4 B8 I8 121.5(2)
B7 B8 I8 116.3(2)
Pt9 B8 I8 123.22(17)
B3 B8 H78 101(2)
B4 B8 H78 132(2)
B7 B8 H78 43(2)
Pt9 B8 H78 92.5(19)
I8 B8 H78 107(2)
B1 B10 B4 60.4(2)
B1 B10 B5 59.0(2)
B4 B10 B5 105.9(3)
B1 B10 Pt9 116.1(3)
B4 B10 Pt9 64.62(18)
B5 B10 Pt9 112.1(2)
B1 B10 H10 136.4
B4 B10 H10 139.6
B5 B10 H10 113.5
Pt9 B10 H10 106.4
B1 B10 H51 101(2)
B4 B10 H51 124(3)
B5 B10 H51 44(2)
Pt9 B10 H51 85(3)
H10 B10 H51 91.6

loop_
_geom_bond_atom_site_label_1
_geom_bond_atom_site_label_2
_geom_bond_distance
Pt9 B4 2.190(4)
Pt9 B8 2.195(4)
Pt9 B10 2.240(4)
Pt9 P92 2.2857(12)
Pt9 P91 2.2932(10)
I8 B8 2.214(4)
I45 C44 2.162(4)
P91 C11 1.812(4)
P91 C17 1.820(4)
P91 C36 1.851(4)
P92 C23 1.808(4)
P92 C29 1.818(4)
P92 C35 1.838(3)
O40 B4 1.408(5)
O40 C41 1.429(4)
C6 B2 1.654(6)
C6 B7 1.720(6)
C6 B5 1.754(6)
C6 H6B 1.02(4)
C6 H6A 0.97(4)
C11 C12 1.390(5)
C11 C16 1.404(5)
C12 C13 1.392(5)
C12 H12 0.9500
C13 C14 1.386(6)
C13 H13 0.9500
C14 C15 1.390(6)
C14 H14 0.9500
C15 C16 1.392(6)
C15 H15 0.9500
C16 H16 0.9500
C17 C18 1.392(5)
C17 C22 1.401(5)
C18 C19 1.394(5)
C18 H18 0.9500
C19 C20 1.389(6)
C19 H19 0.9500
C20 C21 1.384(6)
C20 H20 0.9500
C21 C22 1.384(5)
C21 H21 0.9500
C22 H22 0.9500
C23 C28 1.392(5)
C23 C24 1.398(5)
C24 C25 1.394(6)
C24 H24 0.9500
C25 C26 1.383(7)
C25 H25 0.9500
C26 C27 1.380(6)
C26 H26 0.9500
C27 C28 1.393(6)
C27 H27 0.9500
C28 H28 0.9500
C29 C34 1.392(5)
C29 C30 1.397(5)
C30 C31 1.398(5)
C30 H30 0.9500
C31 C32 1.378(6)
C31 H31 0.9500
C32 C33 1.390(7)
C32 H32 0.9500
C33 C34 1.393(5)
C33 H33 0.9500
C34 H34 0.9500
C35 C36 1.534(5)
C35 H35A 0.9900
C35 H35B 0.9900
C36 H36A 0.9900
C36 H36B 0.9900
C41 C42 1.520(5)
C41 H41A 0.9900
C41 H41B 0.9900
C42 C43 1.506(6)
C42 H42A 0.9900
C42 H42B 0.9900
C43 C44 1.528(6)
C43 H43A 0.9900
C43 H43B 0.9900
C44 H44A 0.9900
C44 H44B 0.9900
B1 B2 1.732(6)
B1 B10 1.773(5)
B1 B3 1.788(6)
B1 B5 1.794(6)
B1 B4 1.795(6)
B1 H1 1.1200
B2 B3 1.744(6)
B2 B5 1.750(7)
B2 B7 1.778(7)
B2 H2 1.1200
B3 B8 1.786(6)
B3 B4 1.801(5)
B3 B7 1.803(6)
B3 H3 1.1200
B4 B10 1.798(6)
B4 B8 1.829(6)
B5 B10 1.868(6)
B5 H5 1.1200
B5 H51 1.30(5)
B7 B8 1.881(6)
B7 H7 1.1200
B7 H78 1.28(4)
B8 H78 1.25(4)
B10 H10 1.1200
B10 H51 1.20(5)
